data_2020941
loop_
_publ_author_name
'Liu, Qing'
'Chen, Xiang'
'Cao, Wenli'
'Yang, Jin'
'Zhang, Wenhui'
'Ren, Yinghui'
'Ma, Haixia'
'Zhao, Fengqi'
'Hu, Rongzu'

_publ_section_title
;
 The synthesis, crystal structure and thermal properties of an energetic
 compound: the hydrated azanium salt of
 3,6-bis[(1<i>H</i>-1,2,3,4-tetrazol-5-yl)amino]-1,2,4,5-tetrazine
;
_journal_coeditor_code QS3063
_journal_issue 11
_journal_name_full 'Acta Crystallographica Section C'
_journal_page_first 941
_journal_page_last 945
_journal_paper_doi 10.1107/S2053229617014267
_journal_volume 73
_journal_year 2017
_chemical_formula_iupac '2C H7 N4 +, C4 H2 N14 2-, 2H2 O'
_chemical_formula_moiety '2(C H7 N4 +), C4 H2 N14 2-, 2(H2 O)'
_chemical_formula_sum 'C6 H20 N22 O2'
_chemical_formula_weight 432.44
_chemical_name_systematic
;Bis[amino(hydrazinyl)methylidene]azanium
5,5'-[1,2,4,5-tetrazine-3,6-diylbis(azanediyl)]bis(1<i>H</i>-1,2,3,4-tetrazol-1-ide) dihydrate
;
_space_group_crystal_system monoclinic
_space_group_IT_number 14
_space_group_name_Hall '-P 2ybc'
_space_group_name_H-M_alt 'P 1 21/c 1'
_symmetry_space_group_name_Hall '-P 2ybc'
_symmetry_space_group_name_H-M 'P 1 21/c 1'
_atom_sites_solution_hydrogens difmap
_cell_angle_alpha 90
_cell_angle_beta 92.949(9)
_cell_angle_gamma 90
_cell_formula_units_Z 2
_cell_length_a 12.231(6)
_cell_length_b 3.919(2)
_cell_length_c 17.968(9)
_cell_measurement_reflns_used 618
_cell_measurement_temperature 296(2)
_cell_measurement_theta_max 21.93
_cell_measurement_theta_min 2.89
_cell_volume 860.1(7)
_computing_molecular_graphics
;
OLEX2 (Dolomanov <i>et al.</i>,  2009)
;
_computing_publication_material
;
OLEX2 (Dolomanov <i>et al.</i>,  2009)
;
_computing_structure_refinement
;
SHELXL2014 (Sheldrick, 2015)
;
_computing_structure_solution
;
SHELXS97 (Sheldrick, 2008)
;
_diffrn_ambient_temperature 296.15
_diffrn_measured_fraction_theta_full 0.998
_diffrn_measured_fraction_theta_max 0.998
_diffrn_measurement_device_type 'Bruker APEXII CCD'
_diffrn_measurement_method '\f and \w scans'
_diffrn_radiation_type MoK\a
_diffrn_radiation_wavelength 0.71073
_diffrn_reflns_av_R_equivalents 0.0640
_diffrn_reflns_limit_h_max 11
_diffrn_reflns_limit_h_min -14
_diffrn_reflns_limit_k_max 4
_diffrn_reflns_limit_k_min -4
_diffrn_reflns_limit_l_max 21
_diffrn_reflns_limit_l_min -21
_diffrn_reflns_number 4049
_diffrn_reflns_theta_full 25.242
_diffrn_reflns_theta_max 25.347
_diffrn_reflns_theta_min 2.270
_exptl_absorpt_coefficient_mu 0.134
_exptl_absorpt_correction_T_max 0.7453
_exptl_absorpt_correction_T_min 0.6169
_exptl_absorpt_correction_type multi-scan
_exptl_absorpt_process_details
;
(SADABS; Bruker, 2005)
;
_exptl_crystal_colour red
_exptl_crystal_density_diffrn 1.670
_exptl_crystal_density_method 'not measured'
_exptl_crystal_description block
_exptl_crystal_F_000 452
_exptl_crystal_size_max 0.368
_exptl_crystal_size_mid 0.216
_exptl_crystal_size_min 0.105
_refine_diff_density_max 0.310
_refine_diff_density_min -0.357
_refine_ls_extinction_coef 0.042(9)
_refine_ls_extinction_expression Fc^*^=kFc[1+0.001xFc^2^\l^3^/sin(2\q)]^-1/4^
_refine_ls_extinction_method
;
SHELXL2014 (Sheldrick, 2015)
;
_refine_ls_goodness_of_fit_ref 1.062
_refine_ls_hydrogen_treatment mixed
_refine_ls_matrix_type full
_refine_ls_number_parameters 171
_refine_ls_number_reflns 1572
_refine_ls_number_restraints 12
_refine_ls_restrained_S_all 1.062
_refine_ls_R_factor_all 0.0923
_refine_ls_R_factor_gt 0.0574
_refine_ls_shift/su_max 0.000
_refine_ls_shift/su_mean 0.000
_refine_ls_structure_factor_coef Fsqd
_refine_ls_weighting_details 'w=1/[\s^2^(Fo^2^)+(0.0994P)^2^] where P=(Fo^2^+2Fc^2^)/3'
_refine_ls_weighting_scheme calc
_refine_ls_wR_factor_gt 0.1638
_refine_ls_wR_factor_ref 0.1817
_reflns_number_gt 1028
_reflns_number_total 1572
_reflns_threshold_expression 'I > 2\s(I)'
_cod_data_source_file qs3063sup1.cif
_cod_data_source_block I
_cod_original_cell_volume 860.1(8)
_cod_database_code 2020941
_shelx_space_group_comment
;
The symmetry employed for this shelxl refinement is uniquely defined
by the following loop, which should always be used as a source of
symmetry information in preference to the above space-group names.
They are only intended as comments.
;

loop_
_space_group_symop_operation_xyz
'x, y, z'
'-x, y+1/2, -z+1/2'
'-x, -y, -z'
'x, -y-1/2, z-1/2'

loop_
_atom_site_type_symbol
_atom_site_label
_atom_site_fract_x
_atom_site_fract_y
_atom_site_fract_z
_atom_site_U_iso_or_equiv
_atom_site_adp_type
_atom_site_calc_flag
_atom_site_occupancy
_atom_site_disorder_assembly
_atom_site_disorder_group
N N1 0.7274(2) 0.2551(9) 0.35909(15) 0.0469(8) Uani d 1 . .
N N2 0.7851(2) 0.4089(9) 0.30677(15) 0.0525(9) Uani d 1 . .
N N3 0.7236(2) 0.4566(8) 0.24691(15) 0.0479(8) Uani d 1 . .
N N4 0.6225(2) 0.3367(8) 0.25700(14) 0.0438(8) Uani d 1 . .
N N5 0.5399(2) 0.0592(8) 0.35698(14) 0.0412(8) Uani d 1 . .
H H5 0.494(3) -0.039(10) 0.329(2) 0.049 Uiso d 1 . .
N N6 0.5876(2) 0.1925(7) 0.48181(13) 0.0370(7) Uani d 1 . .
N N7 0.5644(2) 0.1620(7) 0.55235(13) 0.0366(7) Uani d 1 . .
N N8 0.2560(3) 0.3882(9) 0.38392(18) 0.0484(9) Uani d 1 . .
H H8A 0.269(3) 0.284(10) 0.340(2) 0.058 Uiso d 1 . .
H H8B 0.309(3) 0.539(11) 0.396(2) 0.058 Uiso d 1 . .
N N9 0.1003(3) 0.0876(9) 0.40739(18) 0.0506(9) Uani d 1 . .
H H9A 0.089(3) 0.028(12) 0.366(2) 0.061 Uiso d 1 . .
H H9B 0.048(3) 0.034(11) 0.442(2) 0.061 Uiso d 1 . .
N N10 0.1906(2) 0.3792(8) 0.50133(15) 0.0437(8) Uani d 1 . .
H H10 0.237(3) 0.503(11) 0.519(2) 0.052 Uiso d 1 . .
N N11 0.1146(3) 0.2539(10) 0.55001(17) 0.0475(9) Uani d 1 . .
H H11A 0.151(3) 0.104(11) 0.580(2) 0.057 Uiso d 1 . .
H H11B 0.094(3) 0.414(12) 0.572(2) 0.057 Uiso d 1 . .
C C1 0.6288(3) 0.2167(8) 0.32612(16) 0.0334(8) Uani d 1 . .
C C2 0.5225(2) 0.0304(8) 0.43043(16) 0.0321(8) Uani d 1 . .
C C3 0.1833(3) 0.2839(9) 0.43030(18) 0.0388(8) Uani d 1 . .
O O1 0.9873(7) 0.731(5) 0.2850(5) 0.120(5) Uani d 0.55(2) A 1
H H1A 0.9692 0.5451 0.2650 0.180 Uiso d 0.55(2) A 1
H H1B 0.9328 0.8245 0.3043 0.180 Uiso d 0.55(2) A 1
O O1A 1.0062(15) 0.990(10) 0.2515(16) 0.199(9) Uani d 0.45(2) A 2
H H1AA 1.0644 0.8801 0.2441 0.298 Uiso d 0.45(2) A 2
H H1AB 0.9586 0.8563 0.2316 0.298 Uiso d 0.45(2) A 2

loop_
_atom_site_aniso_label
_atom_site_aniso_U_11
_atom_site_aniso_U_22
_atom_site_aniso_U_33
_atom_site_aniso_U_12
_atom_site_aniso_U_13
_atom_site_aniso_U_23
N1 0.0468(16) 0.066(2) 0.0277(14) -0.0106(15) -0.0019(12) 0.0068(14)
N2 0.0576(18) 0.071(2) 0.0294(15) -0.0139(17) 0.0019(14) 0.0014(15)
N3 0.0583(19) 0.057(2) 0.0283(15) -0.0043(16) 0.0031(13) 0.0058(14)
N4 0.0492(17) 0.058(2) 0.0235(14) 0.0035(14) -0.0006(12) 0.0050(13)
N5 0.0461(17) 0.058(2) 0.0194(13) -0.0133(14) -0.0038(12) -0.0027(13)
N6 0.0421(15) 0.0468(18) 0.0217(13) -0.0022(13) -0.0008(11) -0.0016(12)
N7 0.0429(15) 0.0461(19) 0.0207(13) -0.0036(13) -0.0003(11) -0.0021(11)
N8 0.0533(18) 0.056(2) 0.0357(17) -0.0074(16) 0.0043(14) -0.0084(15)
N9 0.0551(19) 0.060(2) 0.0357(17) -0.0124(16) -0.0067(15) -0.0096(16)
N10 0.0461(17) 0.053(2) 0.0312(15) -0.0108(14) -0.0022(13) -0.0048(14)
N11 0.0535(19) 0.053(2) 0.0356(18) -0.0047(16) 0.0017(14) -0.0006(15)
C1 0.0431(18) 0.0356(19) 0.0214(15) 0.0042(14) -0.0006(13) -0.0009(13)
C2 0.0354(16) 0.037(2) 0.0234(15) 0.0030(14) -0.0036(12) -0.0008(13)
C3 0.0447(19) 0.037(2) 0.0338(18) 0.0068(16) -0.0047(15) 0.0007(15)
O1 0.111(6) 0.132(9) 0.115(7) 0.011(5) -0.013(4) -0.014(6)
O1A 0.203(11) 0.196(13) 0.196(12) -0.005(9) -0.002(8) -0.015(9)

loop_
_atom_type_symbol
_atom_type_description
_atom_type_scat_dispersion_real
_atom_type_scat_dispersion_imag
_atom_type_scat_source
C C 0.0033 0.0016 'International Tables Vol C Tables 4.2.6.8 and 6.1.1.4'
H H 0.0000 0.0000 'International Tables Vol C Tables 4.2.6.8 and 6.1.1.4'
N N 0.0061 0.0033 'International Tables Vol C Tables 4.2.6.8 and 6.1.1.4'
O O 0.0106 0.0060 'International Tables Vol C Tables 4.2.6.8 and 6.1.1.4'

loop_
_geom_angle_atom_site_label_1
_geom_angle_atom_site_label_2
_geom_angle_atom_site_label_3
_geom_angle_site_symmetry_1
_geom_angle_site_symmetry_3
_geom_angle
C1 N1 N2 . . 103.6(3)
N3 N2 N1 . . 110.0(3)
N2 N3 N4 . . 109.7(3)
C1 N4 N3 . . 103.9(3)
C1 N5 H5 . . 119(2)
C2 N5 H5 . . 115(2)
C2 N5 C1 . . 126.3(3)
N7 N6 C2 . . 117.9(3)
N6 N7 C2 . 3_656 118.8(2)
H8A N8 H8B . . 111(4)
C3 N8 H8A . . 124(2)
C3 N8 H8B . . 123(3)
H9A N9 H9B . . 118(4)
C3 N9 H9A . . 124(3)
C3 N9 H9B . . 118(3)
N11 N10 H10 . . 116(3)
C3 N10 H10 . . 125(3)
C3 N10 N11 . . 119.2(3)
N10 N11 H11A . . 106(2)
N10 N11 H11B . . 106(3)
H11A N11 H11B . . 112(4)
N1 C1 N4 . . 112.8(3)
N1 C1 N5 . . 125.8(3)
N4 C1 N5 . . 121.4(3)
N6 C2 N5 . . 120.8(3)
N6 C2 N7 . 3_656 123.4(3)
N7 C2 N5 3_656 . 115.8(3)
N8 C3 N9 . . 121.1(3)
N8 C3 N10 . . 120.5(3)
N9 C3 N10 . . 118.4(3)
H1A O1 H1B . . 110.9
H1AA O1A H1AB . . 100.4

loop_
_geom_bond_atom_site_label_1
_geom_bond_atom_site_label_2
_geom_bond_site_symmetry_2
_geom_bond_distance
N1 N2 . 1.347(4)
N1 C1 . 1.324(4)
N2 N3 . 1.294(4)
N3 N4 . 1.344(4)
N4 C1 . 1.326(4)
N5 H5 . 0.83(4)
N5 C1 . 1.390(4)
N5 C2 . 1.352(4)
N6 N7 . 1.318(3)
N6 C2 . 1.347(4)
N7 C2 3_656 1.352(4)
N8 H8A . 0.90(4)
N8 H8B . 0.90(4)
N8 C3 . 1.315(5)
N9 H9A . 0.79(4)
N9 H9B . 0.93(4)
N9 C3 . 1.322(5)
N10 H10 . 0.80(4)
N10 N11 . 1.399(4)
N10 C3 . 1.328(4)
N11 H11A . 0.90(4)
N11 H11B . 0.79(4)
C2 N7 3_656 1.352(4)
O1 H1A . 0.8352
O1 H1B . 0.8500
O1A H1AA . 0.8493
O1A H1AB . 0.8500

loop_
_geom_hbond_atom_site_label_D
_geom_hbond_atom_site_label_H
_geom_hbond_atom_site_label_A
_geom_hbond_site_symmetry_A
_geom_hbond_distance_DH
_geom_hbond_distance_HA
_geom_hbond_distance_DA
_geom_hbond_angle_DHA
N5 H5 N4 2_645 0.83(4) 2.10(4) 2.912(4) 165(4)
N8 H8A N3 2_645 0.90(4) 2.03(4) 2.917(5) 166(4)
N8 H8B N6 3_666 0.90(4) 2.69(4) 3.421(4) 140(3)
N8 H8B N7 3_666 0.90(4) 2.12(4) 2.997(5) 168(4)
N9 H9A O1 1_445 0.79(4) 2.20(5) 2.897(13) 148(4)
N9 H9A O1A 1_445 0.79(4) 2.24(5) 3.00(2) 159(4)
N9 H9B N11 3_556 0.93(4) 2.30(4) 3.080(5) 141(3)
N10 H10 N1 3_666 0.80(4) 2.40(4) 3.015(4) 135(3)
N10 H10 N6 3_666 0.80(4) 2.46(4) 3.191(4) 153(4)
N11 H11A N1 3_656 0.90(4) 2.28(4) 3.171(5) 168(3)
N11 H11B N2 3_666 0.79(4) 2.66(4) 3.091(4) 116(3)
O1 H1A O1 2_745 0.84 1.63 2.357(11) 143.9
O1A H1AA N2 2_755 0.85 2.10 2.83(2) 143.3
O1A H1AA N3 2_755 0.85 2.61 3.305(19) 140.4

loop_
_geom_torsion_atom_site_label_1
_geom_torsion_atom_site_label_2
_geom_torsion_atom_site_label_3
_geom_torsion_atom_site_label_4
_geom_torsion_site_symmetry_4
_geom_torsion
N1 N2 N3 N4 . 0.1(4)
N2 N1 C1 N4 . 0.1(4)
N2 N1 C1 N5 . 177.9(3)
N2 N3 N4 C1 . 0.0(4)
N3 N4 C1 N1 . 0.0(4)
N3 N4 C1 N5 . -178.0(3)
N7 N6 C2 N5 . 178.1(3)
N7 N6 C2 N7 3_656 -0.4(5)
N11 N10 C3 N8 . -177.6(3)
N11 N10 C3 N9 . 3.6(5)
C1 N1 N2 N3 . -0.1(4)
C1 N5 C2 N6 . 7.5(5)
C1 N5 C2 N7 3_656 -173.9(3)
C2 N5 C1 N1 . 26.0(6)
C2 N5 C1 N4 . -156.4(3)
C2 N6 N7 C2 3_656 0.4(5)

_cod_database_fobs_code 2020941
